data_7717744
loop_
_publ_author_name
'Proges, Charlotte'
'Lindenau, Kevin'
'Rothe, Julia'
'Spannenberg, Anke'
'Baumann, Wolfgang'
'Rei&#xdf;, Fabian'
'Schulz, Axel'
'Beweries, Torsten'

_publ_section_title
;
 A zirconocene triazenido hydride complex activates CO<sub>2</sub>.
;
_journal_name_full 'Dalton transactions (Cambridge, England : 2003)'
_journal_paper_doi 10.1039/d4dt03155e
_journal_year 2024
_chemical_formula_moiety 'C23 H21 N3 O2 Zr'
_chemical_formula_sum 'C23 H21 N3 O2 Zr'
_chemical_formula_weight 462.65
_space_group_crystal_system monoclinic
_space_group_IT_number 14
_space_group_name_Hall '-P 2yn'
_space_group_name_H-M_alt 'P 1 21/n 1'
_atom_sites_solution_hydrogens mixed
_audit_creation_method SHELXL-2014/7
_audit_update_record
;
2024-03-22 deposited with the CCDC.	2024-12-12 downloaded from the CCDC.
;
_cell_angle_alpha 90
_cell_angle_beta 115.420(2)
_cell_angle_gamma 90
_cell_formula_units_Z 4
_cell_length_a 13.9161(7)
_cell_length_b 11.0704(6)
_cell_length_c 14.3592(7)
_cell_measurement_reflns_used 9025
_cell_measurement_temperature 150(2)
_cell_measurement_theta_max 66.62
_cell_measurement_theta_min 3.70
_cell_volume 1997.97(18)
_computing_cell_refinement 'SAINT (Bruker, 2013)'
_computing_data_collection 'APEX2 (Bruker, 2014)'
_computing_data_reduction 'SAINT (Bruker, 2013)'
_computing_molecular_graphics 'Bruker SHELXTL'
_computing_publication_material 'Bruker SHELXTL'
_computing_structure_refinement 'SHELXL-2014 (Sheldrick 2014)'
_computing_structure_solution 'SHELXS-97 (Sheldrick 2008)'
_diffrn_ambient_temperature 150(2)
_diffrn_detector_area_resol_mean 8.3333
_diffrn_measured_fraction_theta_full 0.994
_diffrn_measured_fraction_theta_max 0.994
_diffrn_measurement_device_type 'Bruker APEX-II CCD'
_diffrn_measurement_method '\f and \w scans'
_diffrn_radiation_monochromator multilayer
_diffrn_radiation_type CuK\a
_diffrn_radiation_wavelength 1.54178
_diffrn_reflns_av_R_equivalents 0.0230
_diffrn_reflns_av_unetI/netI 0.0219
_diffrn_reflns_Laue_measured_fraction_full 0.994
_diffrn_reflns_Laue_measured_fraction_max 0.994
_diffrn_reflns_limit_h_max 12
_diffrn_reflns_limit_h_min -16
_diffrn_reflns_limit_k_max 12
_diffrn_reflns_limit_k_min -13
_diffrn_reflns_limit_l_max 16
_diffrn_reflns_limit_l_min -15
_diffrn_reflns_number 11598
_diffrn_reflns_point_group_measured_fraction_full 0.994
_diffrn_reflns_point_group_measured_fraction_max 0.994
_diffrn_reflns_theta_full 65.074
_diffrn_reflns_theta_max 65.074
_diffrn_reflns_theta_min 3.700
_diffrn_source microfocus
_exptl_absorpt_coefficient_mu 4.706
_exptl_absorpt_correction_T_max 0.58
_exptl_absorpt_correction_T_min 0.33
_exptl_absorpt_correction_type multi-scan
_exptl_absorpt_process_details 'SADABS (Bruker, 2014)'
_exptl_crystal_colour yellow
_exptl_crystal_density_diffrn 1.538
_exptl_crystal_description prism
_exptl_crystal_F_000 944
_exptl_crystal_size_max 0.306
_exptl_crystal_size_mid 0.176
_exptl_crystal_size_min 0.128
_refine_diff_density_max 0.318
_refine_diff_density_min -0.488
_refine_diff_density_rms 0.059
_refine_ls_extinction_method none
_refine_ls_goodness_of_fit_ref 1.055
_refine_ls_hydrogen_treatment mixed
_refine_ls_matrix_type full
_refine_ls_number_parameters 266
_refine_ls_number_reflns 3374
_refine_ls_number_restraints 0
_refine_ls_restrained_S_all 1.055
_refine_ls_R_factor_all 0.0228
_refine_ls_R_factor_gt 0.0223
_refine_ls_shift/su_max 0.000
_refine_ls_shift/su_mean 0.000
_refine_ls_structure_factor_coef Fsqd
_refine_ls_weighting_details 'w=1/[\s^2^(Fo^2^)+(0.0309P)^2^+1.1718P] where P=(Fo^2^+2Fc^2^)/3'
_refine_ls_weighting_scheme calc
_refine_ls_wR_factor_gt 0.0562
_refine_ls_wR_factor_ref 0.0566
_reflns_Friedel_coverage 0.000
_reflns_number_gt 3299
_reflns_number_total 3374
_reflns_threshold_expression 'I > 2\s(I)'
_cod_data_source_file d4dt03155e2.cif
_cod_data_source_block AX2338abs
_cod_original_cell_volume 1997.96(18)
_cod_original_sg_symbol_H-M 'P 21/n'
_cod_database_code 7717744
_shelx_shelxl_version_number 2014/7
_shelx_space_group_comment
;
The symmetry employed for this shelxl refinement is uniquely defined
by the following loop, which should always be used as a source of
symmetry information in preference to the above space-group names.
They are only intended as comments.
;
_shelx_estimated_absorpt_t_min 0.327
_shelx_estimated_absorpt_t_max 0.584

loop_
_space_group_symop_operation_xyz
'x, y, z'
'-x+1/2, y+1/2, -z+1/2'
'-x, -y, -z'
'x-1/2, -y-1/2, z-1/2'

loop_
_atom_site_label
_atom_site_type_symbol
_atom_site_fract_x
_atom_site_fract_y
_atom_site_fract_z
_atom_site_U_iso_or_equiv
_atom_site_adp_type
_atom_site_occupancy
_atom_site_site_symmetry_order
_atom_site_calc_flag
_atom_site_refinement_flags_posn
_atom_site_refinement_flags_adp
_atom_site_refinement_flags_occupancy
_atom_site_disorder_assembly
_atom_site_disorder_group
Zr1 Zr 0.27456(2) 0.06864(2) 0.07310(2) 0.01472(7) Uani 1 1 d . . . . .
O1 O 0.18786(10) 0.13544(12) -0.07870(10) 0.0233(3) Uani 1 1 d . . . . .
O2 O 0.01137(11) 0.11131(16) -0.14664(13) 0.0395(4) Uani 1 1 d . . . . .
N1 N 0.45826(12) 0.07482(13) 0.18329(12) 0.0177(3) Uani 1 1 d . . . . .
N2 N 0.48962(12) 0.13454(14) 0.12305(11) 0.0187(3) Uani 1 1 d . . . . .
N3 N 0.40520(11) 0.15237(14) 0.03575(11) 0.0177(3) Uani 1 1 d . . . . .
C1 C 0.2716(2) 0.2685(2) 0.1555(2) 0.0414(6) Uani 1 1 d . . . . .
H1 H 0.3126 0.3420 0.1538 0.050 Uiso 1 1 calc R U . . .
C2 C 0.1675(2) 0.2451(2) 0.08887(18) 0.0443(6) Uani 1 1 d . . . . .
H2 H 0.1208 0.2985 0.0310 0.053 Uiso 1 1 calc R U . . .
C3 C 0.13458(18) 0.1427(2) 0.1231(2) 0.0449(7) Uani 1 1 d . . . . .
H3 H 0.0599 0.1118 0.0959 0.054 Uiso 1 1 calc R U . . .
C4 C 0.2208(2) 0.1055(2) 0.21598(19) 0.0437(6) Uani 1 1 d . . . . .
H4 H 0.2176 0.0435 0.2652 0.052 Uiso 1 1 calc R U . . .
C5 C 0.30352(18) 0.1851(2) 0.23447(17) 0.0398(6) Uani 1 1 d . . . . .
H5 H 0.3715 0.1881 0.2988 0.048 Uiso 1 1 calc R U . . .
C6 C 0.35184(16) -0.13881(17) 0.08067(17) 0.0260(4) Uani 1 1 d . . . . .
H6 H 0.4293 -0.1583 0.1075 0.031 Uiso 1 1 calc R U . . .
C7 C 0.28256(17) -0.11717(18) -0.02274(16) 0.0279(4) Uani 1 1 d . . . . .
H7 H 0.3020 -0.1197 -0.0822 0.033 Uiso 1 1 calc R U . . .
C8 C 0.17813(16) -0.11197(18) -0.03001(15) 0.0260(4) Uani 1 1 d . . . . .
H8 H 0.1113 -0.1097 -0.0956 0.031 Uiso 1 1 calc R U . . .
C9 C 0.18364(15) -0.12840(17) 0.06881(16) 0.0243(4) Uani 1 1 d . . . . .
H9 H 0.1217 -0.1402 0.0857 0.029 Uiso 1 1 calc R U . . .
C10 C 0.29157(16) -0.14373(17) 0.13742(15) 0.0249(4) Uani 1 1 d . . . . .
H10 H 0.3188 -0.1682 0.2114 0.030 Uiso 1 1 calc R U . . .
C11 C 0.53988(14) 0.03643(17) 0.27831(14) 0.0190(4) Uani 1 1 d . . . . .
C12 C 0.64783(16) 0.05502(18) 0.30417(16) 0.0248(4) Uani 1 1 d . . . . .
H12 H 0.6687 0.0974 0.2583 0.030 Uiso 1 1 calc R U . . .
C13 C 0.72401(15) 0.0115(2) 0.39669(16) 0.0305(4) Uani 1 1 d . . . . .
H13 H 0.7971 0.0254 0.4142 0.037 Uiso 1 1 calc R U . . .
C14 C 0.69567(17) -0.05221(19) 0.46450(16) 0.0289(5) Uani 1 1 d . . . . .
H14 H 0.7488 -0.0841 0.5268 0.035 Uiso 1 1 calc R U . . .
C15 C 0.58910(17) -0.06844(18) 0.44002(16) 0.0279(5) Uani 1 1 d . . . . .
H15 H 0.5686 -0.1102 0.4864 0.033 Uiso 1 1 calc R U . . .
C16 C 0.51148(15) -0.02387(18) 0.34768(14) 0.0238(4) Uani 1 1 d . . . . .
H16 H 0.4384 -0.0348 0.3319 0.029 Uiso 1 1 calc R U . . .
C17 C 0.42223(13) 0.22388(16) -0.03730(14) 0.0182(4) Uani 1 1 d . . . . .
C18 C 0.36505(14) 0.19735(17) -0.14155(14) 0.0217(4) Uani 1 1 d . . . . .
H18 H 0.3155 0.1326 -0.1622 0.026 Uiso 1 1 calc R U . . .
C19 C 0.38022(15) 0.26518(18) -0.21518(14) 0.0249(4) Uani 1 1 d . . . . .
H19 H 0.3413 0.2464 -0.2862 0.030 Uiso 1 1 calc R U . . .
C20 C 0.45192(16) 0.36036(18) -0.18571(15) 0.0263(4) Uani 1 1 d . . . . .
H20 H 0.4621 0.4070 -0.2363 0.032 Uiso 1 1 calc R U . . .
C21 C 0.50857(15) 0.38700(17) -0.08202(15) 0.0232(4) Uani 1 1 d . . . . .
H21 H 0.5577 0.4522 -0.0617 0.028 Uiso 1 1 calc R U . . .
C22 C 0.49442(14) 0.31944(16) -0.00741(14) 0.0206(4) Uani 1 1 d . . . . .
H22 H 0.5337 0.3382 0.0636 0.025 Uiso 1 1 calc R U . . .
C23 C 0.09299(15) 0.14526(18) -0.14982(15) 0.0256(4) Uani 1 1 d . . . . .
H23 H 0.0906(17) 0.185(2) -0.2150(18) 0.028(6) Uiso 1 1 d . . . . .

loop_
_atom_site_aniso_label
_atom_site_aniso_U_11
_atom_site_aniso_U_22
_atom_site_aniso_U_33
_atom_site_aniso_U_23
_atom_site_aniso_U_13
_atom_site_aniso_U_12
Zr1 0.01359(10) 0.01568(11) 0.01483(10) -0.00031(5) 0.00603(7) 0.00044(5)
O1 0.0179(6) 0.0269(7) 0.0215(6) 0.0049(5) 0.0050(5) 0.0012(5)
O2 0.0201(7) 0.0497(10) 0.0465(9) 0.0057(8) 0.0120(7) 0.0001(7)
N1 0.0163(8) 0.0197(8) 0.0152(7) 0.0006(6) 0.0049(6) -0.0006(5)
N2 0.0184(7) 0.0189(8) 0.0179(7) -0.0008(6) 0.0068(6) 0.0001(6)
N3 0.0163(7) 0.0200(8) 0.0162(7) 0.0013(6) 0.0064(6) 0.0006(6)
C1 0.0541(15) 0.0260(11) 0.0613(16) -0.0178(11) 0.0413(13) -0.0066(10)
C2 0.0584(16) 0.0404(14) 0.0356(12) 0.0022(10) 0.0215(11) 0.0318(12)
C3 0.0237(11) 0.0571(16) 0.0631(16) -0.0347(13) 0.0272(11) -0.0079(10)
C4 0.0809(19) 0.0303(12) 0.0445(13) 0.0004(10) 0.0502(14) 0.0109(12)
C5 0.0321(11) 0.0524(15) 0.0307(11) -0.0211(10) 0.0096(9) 0.0104(10)
C6 0.0237(9) 0.0153(9) 0.0390(11) -0.0031(8) 0.0134(8) 0.0024(7)
C7 0.0415(12) 0.0199(10) 0.0299(10) -0.0072(8) 0.0227(9) -0.0040(8)
C8 0.0273(10) 0.0203(10) 0.0234(10) -0.0038(8) 0.0044(8) -0.0045(8)
C9 0.0236(9) 0.0191(9) 0.0324(10) -0.0038(8) 0.0141(8) -0.0065(7)
C10 0.0308(10) 0.0171(9) 0.0227(9) 0.0030(7) 0.0077(8) -0.0027(8)
C11 0.0201(9) 0.0180(9) 0.0162(8) -0.0015(7) 0.0051(7) 0.0002(7)
C12 0.0216(10) 0.0269(10) 0.0246(10) 0.0028(8) 0.0087(8) -0.0010(7)
C13 0.0176(9) 0.0366(12) 0.0296(10) 0.0039(9) 0.0028(8) -0.0014(8)
C14 0.0250(10) 0.0306(11) 0.0209(10) 0.0044(8) 0.0003(8) 0.0019(8)
C15 0.0292(11) 0.0300(11) 0.0221(10) 0.0052(8) 0.0089(9) -0.0011(8)
C16 0.0198(9) 0.0284(11) 0.0210(9) 0.0014(8) 0.0066(7) -0.0019(8)
C17 0.0162(8) 0.0197(9) 0.0200(9) 0.0021(7) 0.0090(7) 0.0047(7)
C18 0.0190(9) 0.0235(9) 0.0218(9) -0.0009(7) 0.0081(7) -0.0001(7)
C19 0.0247(9) 0.0285(10) 0.0184(9) 0.0032(8) 0.0064(8) 0.0036(8)
C20 0.0314(10) 0.0245(10) 0.0242(10) 0.0082(8) 0.0132(8) 0.0043(8)
C21 0.0242(9) 0.0169(9) 0.0291(10) 0.0016(8) 0.0122(8) 0.0012(7)
C22 0.0202(9) 0.0203(9) 0.0194(8) -0.0017(7) 0.0069(7) 0.0035(7)
C23 0.0234(10) 0.0251(10) 0.0246(10) 0.0032(8) 0.0070(8) 0.0029(8)

loop_
_atom_type_symbol
_atom_type_description
_atom_type_scat_dispersion_real
_atom_type_scat_dispersion_imag
_atom_type_scat_source
C C 0.0181 0.0091 'International Tables Vol C Tables 4.2.6.8 and 6.1.1.4'
H H 0.0000 0.0000 'International Tables Vol C Tables 4.2.6.8 and 6.1.1.4'
N N 0.0311 0.0180 'International Tables Vol C Tables 4.2.6.8 and 6.1.1.4'
O O 0.0492 0.0322 'International Tables Vol C Tables 4.2.6.8 and 6.1.1.4'
Zr Zr -0.1862 2.2449 'International Tables Vol C Tables 4.2.6.8 and 6.1.1.4'

loop_
_geom_angle_atom_site_label_1
_geom_angle_atom_site_label_2
_geom_angle_atom_site_label_3
_geom_angle
_geom_angle_site_symmetry_1
_geom_angle_site_symmetry_3
_geom_angle_publ_flag
O1 Zr1 N3 77.15(5) . . ?
O1 Zr1 N1 130.82(5) . . ?
N3 Zr1 N1 53.67(5) . . ?
O1 Zr1 C3 90.64(8) . . ?
N3 Zr1 C3 136.90(8) . . ?
N1 Zr1 C3 123.65(7) . . ?
O1 Zr1 C10 129.03(6) . . ?
N3 Zr1 C10 120.42(6) . . ?
N1 Zr1 C10 82.88(6) . . ?
C3 Zr1 C10 99.50(9) . . ?
O1 Zr1 C4 123.21(7) . . ?
N3 Zr1 C4 132.10(8) . . ?
N1 Zr1 C4 93.72(8) . . ?
C3 Zr1 C4 33.05(9) . . ?
C10 Zr1 C4 82.22(7) . . ?
O1 Zr1 C7 82.03(6) . . ?
N3 Zr1 C7 88.68(6) . . ?
N1 Zr1 C7 95.82(6) . . ?
C3 Zr1 C7 130.90(7) . . ?
C10 Zr1 C7 53.91(7) . . ?
C4 Zr1 C7 133.20(7) . . ?
O1 Zr1 C8 75.34(6) . . ?
N3 Zr1 C8 117.39(6) . . ?
N1 Zr1 C8 124.76(6) . . ?
C3 Zr1 C8 98.42(7) . . ?
C10 Zr1 C8 53.84(6) . . ?
C4 Zr1 C8 109.99(8) . . ?
C7 Zr1 C8 32.75(7) . . ?
O1 Zr1 C9 102.68(6) . . ?
N3 Zr1 C9 141.76(6) . . ?
N1 Zr1 C9 115.55(6) . . ?
C3 Zr1 C9 81.05(8) . . ?
C10 Zr1 C9 32.67(6) . . ?
C4 Zr1 C9 80.60(8) . . ?
C7 Zr1 C9 54.07(7) . . ?
C8 Zr1 C9 32.40(7) . . ?
O1 Zr1 C1 93.42(7) . . ?
N3 Zr1 C1 85.94(7) . . ?
N1 Zr1 C1 83.74(7) . . ?
C3 Zr1 C1 53.26(8) . . ?
C10 Zr1 C1 132.15(8) . . ?
C4 Zr1 C1 53.14(8) . . ?
C7 Zr1 C1 173.62(7) . . ?
C8 Zr1 C1 149.98(7) . . ?
C9 Zr1 C1 131.74(7) . . ?
O1 Zr1 C6 113.98(6) . . ?
N3 Zr1 C6 90.69(6) . . ?
N1 Zr1 C6 71.21(6) . . ?
C3 Zr1 C6 131.39(8) . . ?
C10 Zr1 C6 32.38(7) . . ?
C4 Zr1 C6 112.71(8) . . ?
C7 Zr1 C6 32.39(7) . . ?
C8 Zr1 C6 53.74(6) . . ?
C9 Zr1 C6 53.83(7) . . ?
C1 Zr1 C6 150.92(8) . . ?
O1 Zr1 C2 74.05(7) . . ?
N3 Zr1 C2 105.36(8) . . ?
N1 Zr1 C2 115.36(7) . . ?
C3 Zr1 C2 32.18(9) . . ?
C10 Zr1 C2 131.33(8) . . ?
C4 Zr1 C2 53.44(8) . . ?
C7 Zr1 C2 148.43(8) . . ?
C8 Zr1 C2 118.89(8) . . ?
C9 Zr1 C2 111.35(8) . . ?
C1 Zr1 C2 31.64(8) . . ?
C6 Zr1 C2 163.55(8) . . ?
C23 O1 Zr1 141.83(13) . . ?
N2 N1 C11 115.68(15) . . ?
N2 N1 Zr1 98.31(10) . . ?
C11 N1 Zr1 145.88(12) . . ?
N1 N2 N3 107.00(14) . . ?
N2 N3 C17 115.22(14) . . ?
N2 N3 Zr1 100.93(10) . . ?
C17 N3 Zr1 143.15(11) . . ?
C2 C1 C5 108.5(2) . . ?
C2 C1 Zr1 74.45(13) . . ?
C5 C1 Zr1 74.53(12) . . ?
C2 C1 H1 125.4 . . ?
C5 C1 H1 125.4 . . ?
Zr1 C1 H1 125.4 . . ?
C1 C2 C3 108.5(2) . . ?
C1 C2 Zr1 73.91(13) . . ?
C3 C2 Zr1 72.40(12) . . ?
C1 C2 H2 125.5 . . ?
C3 C2 H2 125.5 . . ?
Zr1 C2 H2 125.5 . . ?
C2 C3 C4 107.2(2) . . ?
C2 C3 Zr1 75.42(13) . . ?
C4 C3 Zr1 74.03(12) . . ?
C2 C3 H3 125.8 . . ?
C4 C3 H3 125.8 . . ?
Zr1 C3 H3 125.8 . . ?
C5 C4 C3 107.1(2) . . ?
C5 C4 Zr1 75.13(13) . . ?
C3 C4 Zr1 72.91(12) . . ?
C5 C4 H4 126.0 . . ?
C3 C4 H4 126.0 . . ?
Zr1 C4 H4 126.0 . . ?
C1 C5 C4 108.7(2) . . ?
C1 C5 Zr1 73.72(13) . . ?
C4 C5 Zr1 72.98(12) . . ?
C1 C5 H5 125.4 . . ?
C4 C5 H5 125.4 . . ?
Zr1 C5 H5 125.4 . . ?
C10 C6 C7 108.19(17) . . ?
C10 C6 Zr1 73.08(11) . . ?
C7 C6 Zr1 73.23(11) . . ?
C10 C6 H6 125.7 . . ?
C7 C6 H6 125.7 . . ?
Zr1 C6 H6 125.7 . . ?
C6 C7 C8 107.66(18) . . ?
C6 C7 Zr1 74.38(11) . . ?
C8 C7 Zr1 73.75(11) . . ?
C6 C7 H7 125.8 . . ?
C8 C7 H7 125.8 . . ?
Zr1 C7 H7 125.8 . . ?
C9 C8 C7 108.23(17) . . ?
C9 C8 Zr1 73.89(11) . . ?
C7 C8 Zr1 73.50(11) . . ?
C9 C8 H8 125.6 . . ?
C7 C8 H8 125.6 . . ?
Zr1 C8 H8 125.6 . . ?
C8 C9 C10 107.62(17) . . ?
C8 C9 Zr1 73.71(11) . . ?
C10 C9 Zr1 73.30(11) . . ?
C8 C9 H9 125.9 . . ?
C10 C9 H9 125.9 . . ?
Zr1 C9 H9 125.9 . . ?
C6 C10 C9 108.28(17) . . ?
C6 C10 Zr1 74.54(11) . . ?
C9 C10 Zr1 74.03(11) . . ?
C6 C10 H10 125.5 . . ?
C9 C10 H10 125.5 . . ?
Zr1 C10 H10 125.5 . . ?
C16 C11 C12 118.92(17) . . ?
C16 C11 N1 118.55(16) . . ?
C12 C11 N1 122.53(17) . . ?
C13 C12 C11 119.78(19) . . ?
C13 C12 H12 120.1 . . ?
C11 C12 H12 120.1 . . ?
C12 C13 C14 121.27(19) . . ?
C12 C13 H13 119.4 . . ?
C14 C13 H13 119.4 . . ?
C15 C14 C13 118.97(18) . . ?
C15 C14 H14 120.5 . . ?
C13 C14 H14 120.5 . . ?
C14 C15 C16 120.37(19) . . ?
C14 C15 H15 119.8 . . ?
C16 C15 H15 119.8 . . ?
C11 C16 C15 120.64(18) . . ?
C11 C16 H16 119.7 . . ?
C15 C16 H16 119.7 . . ?
C18 C17 C22 119.67(17) . . ?
C18 C17 N3 118.65(16) . . ?
C22 C17 N3 121.68(16) . . ?
C19 C18 C17 120.16(18) . . ?
C19 C18 H18 119.9 . . ?
C17 C18 H18 119.9 . . ?
C18 C19 C20 120.31(18) . . ?
C18 C19 H19 119.8 . . ?
C20 C19 H19 119.8 . . ?
C21 C20 C19 119.53(18) . . ?
C21 C20 H20 120.2 . . ?
C19 C20 H20 120.2 . . ?
C20 C21 C22 120.74(18) . . ?
C20 C21 H21 119.6 . . ?
C22 C21 H21 119.6 . . ?
C21 C22 C17 119.58(17) . . ?
C21 C22 H22 120.2 . . ?
C17 C22 H22 120.2 . . ?
O2 C23 O1 127.14(19) . . ?
O2 C23 H23 120.3(13) . . ?
O1 C23 H23 112.6(13) . . ?

loop_
_geom_bond_atom_site_label_1
_geom_bond_atom_site_label_2
_geom_bond_distance
_geom_bond_site_symmetry_2
_geom_bond_publ_flag
Zr1 O1 2.1204(13) . ?
Zr1 N3 2.2997(15) . ?
Zr1 N1 2.3602(15) . ?
Zr1 C3 2.487(2) . ?
Zr1 C10 2.4998(19) . ?
Zr1 C4 2.501(2) . ?
Zr1 C7 2.5037(19) . ?
Zr1 C8 2.5070(19) . ?
Zr1 C9 2.5092(18) . ?
Zr1 C1 2.518(2) . ?
Zr1 C6 2.5183(19) . ?
Zr1 C2 2.525(2) . ?
O1 C23 1.281(2) . ?
O2 C23 1.216(3) . ?
N1 N2 1.304(2) . ?
N1 C11 1.415(2) . ?
N2 N3 1.314(2) . ?
N3 C17 1.413(2) . ?
C1 C2 1.375(4) . ?
C1 C5 1.380(4) . ?
C1 H1 1.0000 . ?
C2 C3 1.389(4) . ?
C2 H2 1.0000 . ?
C3 C4 1.419(4) . ?
C3 H3 1.0000 . ?
C4 C5 1.382(4) . ?
C4 H4 1.0000 . ?
C5 H5 1.0000 . ?
C6 C10 1.399(3) . ?
C6 C7 1.401(3) . ?
C6 H6 1.0000 . ?
C7 C8 1.413(3) . ?
C7 H7 1.0000 . ?
C8 C9 1.400(3) . ?
C8 H8 1.0000 . ?
C9 C10 1.409(3) . ?
C9 H9 1.0000 . ?
C10 H10 1.0000 . ?
C11 C16 1.390(3) . ?
C11 C12 1.399(3) . ?
C12 C13 1.383(3) . ?
C12 H12 0.9500 . ?
C13 C14 1.389(3) . ?
C13 H13 0.9500 . ?
C14 C15 1.381(3) . ?
C14 H14 0.9500 . ?
C15 C16 1.392(3) . ?
C15 H15 0.9500 . ?
C16 H16 0.9500 . ?
C17 C18 1.392(3) . ?
C17 C22 1.394(3) . ?
C18 C19 1.385(3) . ?
C18 H18 0.9500 . ?
C19 C20 1.386(3) . ?
C19 H19 0.9500 . ?
C20 C21 1.385(3) . ?
C20 H20 0.9500 . ?
C21 C22 1.388(3) . ?
C21 H21 0.9500 . ?
C22 H22 0.9500 . ?
C23 H23 1.02(2) . ?

loop_
_geom_torsion_atom_site_label_1
_geom_torsion_atom_site_label_2
_geom_torsion_atom_site_label_3
_geom_torsion_atom_site_label_4
_geom_torsion
_geom_torsion_site_symmetry_1
_geom_torsion_site_symmetry_2
_geom_torsion_site_symmetry_3
_geom_torsion_site_symmetry_4
_geom_torsion_publ_flag
C11 N1 N2 N3 174.18(14) . . . . ?
Zr1 N1 N2 N3 -2.84(14) . . . . ?
N1 N2 N3 C17 175.64(14) . . . . ?
N1 N2 N3 Zr1 2.94(14) . . . . ?
C5 C1 C2 C3 -2.7(3) . . . . ?
Zr1 C1 C2 C3 64.64(16) . . . . ?
C5 C1 C2 Zr1 -67.37(15) . . . . ?
C1 C2 C3 C4 2.2(2) . . . . ?
Zr1 C2 C3 C4 67.80(15) . . . . ?
C1 C2 C3 Zr1 -65.63(16) . . . . ?
C2 C3 C4 C5 -0.8(2) . . . . ?
Zr1 C3 C4 C5 67.94(15) . . . . ?
C2 C3 C4 Zr1 -68.76(15) . . . . ?
C2 C1 C5 C4 2.2(3) . . . . ?
Zr1 C1 C5 C4 -65.10(15) . . . . ?
C2 C1 C5 Zr1 67.32(16) . . . . ?
C3 C4 C5 C1 -0.8(2) . . . . ?
Zr1 C4 C5 C1 65.59(15) . . . . ?
C3 C4 C5 Zr1 -66.43(15) . . . . ?
C10 C6 C7 C8 -1.6(2) . . . . ?
Zr1 C6 C7 C8 -66.80(14) . . . . ?
C10 C6 C7 Zr1 65.23(14) . . . . ?
C6 C7 C8 C9 0.9(2) . . . . ?
Zr1 C7 C8 C9 -66.27(14) . . . . ?
C6 C7 C8 Zr1 67.22(14) . . . . ?
C7 C8 C9 C10 0.0(2) . . . . ?
Zr1 C8 C9 C10 -65.99(13) . . . . ?
C7 C8 C9 Zr1 66.02(14) . . . . ?
C7 C6 C10 C9 1.6(2) . . . . ?
Zr1 C6 C10 C9 66.92(14) . . . . ?
C7 C6 C10 Zr1 -65.33(14) . . . . ?
C8 C9 C10 C6 -1.0(2) . . . . ?
Zr1 C9 C10 C6 -67.26(14) . . . . ?
C8 C9 C10 Zr1 66.26(14) . . . . ?
N2 N1 C11 C16 177.68(16) . . . . ?
Zr1 N1 C11 C16 -7.6(3) . . . . ?
N2 N1 C11 C12 -3.4(3) . . . . ?
Zr1 N1 C11 C12 171.30(15) . . . . ?
C16 C11 C12 C13 1.2(3) . . . . ?
N1 C11 C12 C13 -177.65(18) . . . . ?
C11 C12 C13 C14 0.9(3) . . . . ?
C12 C13 C14 C15 -2.2(3) . . . . ?
C13 C14 C15 C16 1.4(3) . . . . ?
C12 C11 C16 C15 -2.0(3) . . . . ?
N1 C11 C16 C15 176.93(18) . . . . ?
C14 C15 C16 C11 0.7(3) . . . . ?
N2 N3 C17 C18 145.50(16) . . . . ?
Zr1 N3 C17 C18 -46.5(3) . . . . ?
N2 N3 C17 C22 -34.5(2) . . . . ?
Zr1 N3 C17 C22 133.52(17) . . . . ?
C22 C17 C18 C19 0.3(3) . . . . ?
N3 C17 C18 C19 -179.64(16) . . . . ?
C17 C18 C19 C20 -0.4(3) . . . . ?
C18 C19 C20 C21 0.2(3) . . . . ?
C19 C20 C21 C22 0.1(3) . . . . ?
C20 C21 C22 C17 -0.1(3) . . . . ?
C18 C17 C22 C21 -0.1(3) . . . . ?
N3 C17 C22 C21 179.89(16) . . . . ?
Zr1 O1 C23 O2 0.3(4) . . . . ?
